data_4103150
loop_
_publ_author_name
'Andrea De\'ak'
'T\"unde Tunyogi'
'Zolt\'an K\'aroly'
'Szilvia Kl\'ebert'
'G\'abor P\'alink\'as'

_publ_contact_author_address
; Chemical Research Center of the Hungarian Academy of Sciences,
  Institute of Structural Chemistry,
  Supramolecular Laboratory,
  H-1525 Budapest,
  P.O.Box 17,
  Hungary
;
_publ_contact_author_email deak@chemres.hu
_publ_contact_author_fax 00-36-1-438-1143
_publ_contact_author_name 'Andrea De\'ak'
_publ_contact_author_phone 00-36-1-438-1161/327
_publ_section_title
;
 Guest Escape and Uptake in Nonporous Crystals of a Gold(I) Macrocycle
;
_journal_name_full 'Journal of the American Chemical Society'
_journal_page_first 13627
_journal_page_last 13629
_journal_paper_doi 10.1021/ja105458e
_journal_volume 132
_journal_year 2010
_chemical_formula_moiety 'C52 H44 Au2 P4,  0.81(C H4 O), 2(N O3)'
_chemical_formula_sum 'C52.81 H47.23 Au2 N2 O6.81 P4'
_chemical_formula_weight 1336.51
_chemical_name_systematic
;
 ?
;
_space_group_IT_number 2
_symmetry_cell_setting triclinic
_symmetry_space_group_name_Hall '-P 1'
_symmetry_space_group_name_H-M 'P -1'
_atom_sites_solution_hydrogens geom
_atom_sites_solution_primary direct
_atom_sites_solution_secondary difmap
_cell_angle_alpha 100.672(7)
_cell_angle_beta 99.456(7)
_cell_angle_gamma 91.690(7)
_cell_formula_units_Z 2
_cell_length_a 10.2469(16)
_cell_length_b 12.2663(19)
_cell_length_c 19.899(3)
_cell_measurement_reflns_used 77624
_cell_measurement_temperature 93(2)
_cell_measurement_theta_max 27.63
_cell_measurement_theta_min 3.00
_cell_volume 2419.8(7)
_computing_cell_refinement 'CrystalClear (Rigaku/MSC Inc., 2005)'
_computing_data_collection 'CrystalClear (Rigaku/MSC Inc., 2005)'
_computing_data_reduction 'CrystalClear (Rigaku/MSC Inc., 2005)'
_computing_molecular_graphics 'PLATON (Spek, 2003)'
_computing_publication_material 'WinGX (Farrugia, 1999), PLATON (Spek, 2003)'
_computing_structure_refinement 'SHELXL-97 (Sheldrick, 1997)'
_computing_structure_solution 'SIR92 (Altomare <i>et al.</i>, 1994)'
_diffrn_ambient_temperature 93(2)
_diffrn_measured_fraction_theta_full 0.998
_diffrn_measured_fraction_theta_max 0.998
_diffrn_measurement_device_type 'R Axis Rapid'
_diffrn_measurement_method 'phi and omega scans'
_diffrn_radiation_monochromator graphite
_diffrn_radiation_source 'fine-focus sealed tube'
_diffrn_radiation_type MoK\a
_diffrn_radiation_wavelength 0.71070
_diffrn_reflns_av_R_equivalents 0.0811
_diffrn_reflns_av_sigmaI/netI 0.0451
_diffrn_reflns_limit_h_max 12
_diffrn_reflns_limit_h_min -12
_diffrn_reflns_limit_k_max 14
_diffrn_reflns_limit_k_min -14
_diffrn_reflns_limit_l_max 23
_diffrn_reflns_limit_l_min -23
_diffrn_reflns_number 75073
_diffrn_reflns_theta_full 25.03
_diffrn_reflns_theta_max 25.03
_diffrn_reflns_theta_min 3.00
_exptl_absorpt_coefficient_mu 6.243
_exptl_absorpt_correction_T_max 0.5741
_exptl_absorpt_correction_T_min 0.1365
_exptl_absorpt_correction_type multi-scan
_exptl_absorpt_process_details 'CrystalClear (Rigaku/MSC, 2005)'
_exptl_crystal_colour colorless
_exptl_crystal_density_diffrn 1.834
_exptl_crystal_density_method 'not measured'
_exptl_crystal_description plate
_exptl_crystal_F_000 1301
_exptl_crystal_size_max 0.53
_exptl_crystal_size_mid 0.19
_exptl_crystal_size_min 0.10
_refine_diff_density_max 1.424
_refine_diff_density_min -2.222
_refine_diff_density_rms 0.160
_refine_ls_extinction_method none
_refine_ls_goodness_of_fit_ref 1.112
_refine_ls_hydrogen_treatment constr
_refine_ls_matrix_type full
_refine_ls_number_parameters 625
_refine_ls_number_reflns 8534
_refine_ls_number_restraints 0
_refine_ls_restrained_S_all 1.112
_refine_ls_R_factor_all 0.0493
_refine_ls_R_factor_gt 0.0439
_refine_ls_shift/su_max 0.005
_refine_ls_shift/su_mean 0.000
_refine_ls_structure_factor_coef Fsqd
_refine_ls_weighting_details 'calc w=1/[\s^2^(Fo^2^)+(0.0000P)^2^+29.2769P] where P=(Fo^2^+2Fc^2^)/3'
_refine_ls_weighting_scheme calc
_refine_ls_wR_factor_gt 0.0980
_refine_ls_wR_factor_ref 0.1000
_reflns_number_gt 7584
_reflns_number_total 8534
_reflns_threshold_expression >2sigma(I)
_cod_data_source_file ja105458e_si_002_2.cif
_cod_data_source_block complex1MeOH
_cod_original_cell_volume 2419.8(6)
_cod_database_code 4103150

loop_
_symmetry_equiv_pos_as_xyz
'x, y, z'
'-x, -y, -z'

loop_
_atom_site_label
_atom_site_type_symbol
_atom_site_fract_x
_atom_site_fract_y
_atom_site_fract_z
_atom_site_U_iso_or_equiv
_atom_site_adp_type
_atom_site_occupancy
_atom_site_symmetry_multiplicity
_atom_site_calc_flag
_atom_site_refinement_flags
_atom_site_disorder_assembly
_atom_site_disorder_group
Au1 Au 0.18403(3) 0.20657(2) 0.213168(15) 0.02222(10) Uani 1 1 d . . .
Au21 Au 0.2265(2) 0.38040(12) 0.3315(3) 0.0172(8) Uani 0.67(4) 1 d P A 1
Au22 Au 0.2324(7) 0.3818(4) 0.3419(8) 0.045(2) Uani 0.33(4) 1 d P A 2
P1 P -0.02601(19) 0.13593(17) 0.21549(10) 0.0222(4) Uani 1 1 d . A .
P2 P 0.0913(2) 0.28016(18) 0.38460(11) 0.0256(4) Uani 1 1 d . . .
P3 P 0.37391(19) 0.23138(16) 0.16761(10) 0.0216(4) Uani 1 1 d . A .
P4 P 0.3532(2) 0.48816(17) 0.28036(11) 0.0252(4) Uani 1 1 d . . .
C1 C -0.1236(8) 0.2112(7) 0.2742(4) 0.0289(18) Uani 1 1 d . . .
H1 H -0.2159 0.2116 0.2576 0.035 Uiso 1 1 calc R A .
C2 C -0.0784(8) 0.2666(7) 0.3386(4) 0.0268(17) Uani 1 1 d . A .
H2 H -0.1421 0.3028 0.3631 0.032 Uiso 1 1 calc R . .
C1A C -0.1145(8) 0.1408(7) 0.1293(4) 0.0266(17) Uani 1 1 d . . .
C2A C -0.1629(7) 0.2409(7) 0.1148(4) 0.0251(17) Uani 1 1 d . A .
H2A H -0.1587 0.3036 0.1514 0.030 Uiso 1 1 calc R . .
C3A C -0.2168(8) 0.2494(7) 0.0478(4) 0.0298(18) Uani 1 1 d . . .
H3A H -0.2503 0.3176 0.0385 0.036 Uiso 1 1 calc R A .
C4A C -0.2223(8) 0.1579(7) -0.0064(4) 0.0326(19) Uani 1 1 d . A .
H4A H -0.2591 0.1639 -0.0525 0.039 Uiso 1 1 calc R . .
C5A C -0.1741(9) 0.0592(7) 0.0072(5) 0.035(2) Uani 1 1 d . . .
H5A H -0.1766 -0.0026 -0.0297 0.042 Uiso 1 1 calc R A .
C6A C -0.1215(8) 0.0495(7) 0.0751(4) 0.0277(18) Uani 1 1 d . A .
H6A H -0.0905 -0.0194 0.0843 0.033 Uiso 1 1 calc R . .
C1B C -0.0332(7) -0.0084(6) 0.2243(4) 0.0237(16) Uani 1 1 d . . .
C2B C 0.0709(8) -0.0750(7) 0.2095(4) 0.0289(18) Uani 1 1 d . A .
H2B H 0.1466 -0.0438 0.1964 0.035 Uiso 1 1 calc R . .
C3B C 0.0640(8) -0.1861(7) 0.2139(4) 0.0331(19) Uani 1 1 d . . .
H3B H 0.1342 -0.2314 0.2030 0.040 Uiso 1 1 calc R A .
C4B C -0.0459(9) -0.2316(7) 0.2341(4) 0.035(2) Uani 1 1 d . A .
H4B H -0.0510 -0.3081 0.2368 0.041 Uiso 1 1 calc R . .
C5B C -0.1474(9) -0.1657(7) 0.2502(5) 0.034(2) Uani 1 1 d . . .
H5B H -0.2214 -0.1968 0.2649 0.041 Uiso 1 1 calc R A .
C6B C -0.1425(8) -0.0542(7) 0.2453(4) 0.0310(19) Uani 1 1 d . A .
H6B H -0.2132 -0.0094 0.2561 0.037 Uiso 1 1 calc R . .
C1C C 0.1403(9) 0.1389(7) 0.3857(5) 0.033(2) Uani 1 1 d . A .
C2C C 0.2686(9) 0.1125(7) 0.3764(4) 0.034(2) Uani 1 1 d . . .
H2C H 0.3284 0.1674 0.3683 0.041 Uiso 1 1 calc R A .
C3C C 0.3089(11) 0.0060(8) 0.3787(5) 0.047(3) Uani 1 1 d . A .
H3C H 0.3956 -0.0124 0.3717 0.057 Uiso 1 1 calc R . .
C4C C 0.2232(11) -0.0721(9) 0.3913(6) 0.053(3) Uani 1 1 d . . .
H4C H 0.2511 -0.1448 0.3932 0.063 Uiso 1 1 calc R A .
C5C C 0.0964(12) -0.0469(9) 0.4013(6) 0.055(3) Uani 1 1 d . A .
H5C H 0.0376 -0.1024 0.4095 0.066 Uiso 1 1 calc R . .
C6C C 0.0542(10) 0.0603(8) 0.3993(5) 0.044(2) Uani 1 1 d . . .
H6C H -0.0322 0.0785 0.4071 0.053 Uiso 1 1 calc R A .
C1D C 0.0864(8) 0.3393(7) 0.4743(4) 0.0268(18) Uani 1 1 d . A .
C2D C -0.0233(9) 0.3264(8) 0.5050(5) 0.041(2) Uani 1 1 d . . .
H2D H -0.1024 0.2889 0.4778 0.049 Uiso 1 1 calc R A .
C3D C -0.0188(11) 0.3682(10) 0.5756(5) 0.052(3) Uani 1 1 d . A .
H3D H -0.0950 0.3614 0.5964 0.063 Uiso 1 1 calc R . .
C4D C 0.0982(12) 0.4197(8) 0.6150(5) 0.053(3) Uani 1 1 d . . .
H4D H 0.1036 0.4431 0.6637 0.064 Uiso 1 1 calc R A .
C5D C 0.2058(12) 0.4376(9) 0.5856(5) 0.053(3) Uani 1 1 d . A .
H5D H 0.2839 0.4761 0.6131 0.063 Uiso 1 1 calc R . .
C6D C 0.2004(10) 0.3983(8) 0.5138(5) 0.041(2) Uani 1 1 d . . .
H6D H 0.2740 0.4121 0.4925 0.049 Uiso 1 1 calc R A .
C3 C 0.5085(7) 0.3316(6) 0.2116(4) 0.0231(16) Uani 1 1 d . . .
H3 H 0.5947 0.3138 0.2031 0.028 Uiso 1 1 calc R A .
C4 C 0.5007(8) 0.4264(6) 0.2542(4) 0.0241(17) Uani 1 1 d . A .
H4 H 0.5824 0.4677 0.2736 0.029 Uiso 1 1 calc R . .
C1E C 0.4472(7) 0.0966(6) 0.1570(4) 0.0226(16) Uani 1 1 d . . .
C2E C 0.5168(8) 0.0588(7) 0.1035(4) 0.0296(18) Uani 1 1 d . A .
H2E H 0.5320 0.1049 0.0718 0.036 Uiso 1 1 calc R . .
C3E C 0.5636(8) -0.0468(7) 0.0972(4) 0.0316(19) Uani 1 1 d . . .
H3E H 0.6098 -0.0731 0.0603 0.038 Uiso 1 1 calc R A .
C4E C 0.5445(8) -0.1143(7) 0.1432(5) 0.0328(19) Uani 1 1 d . A .
H4E H 0.5767 -0.1867 0.1377 0.039 Uiso 1 1 calc R . .
C5E C 0.4785(9) -0.0767(8) 0.1973(5) 0.038(2) Uani 1 1 d . . .
H5E H 0.4653 -0.1229 0.2293 0.045 Uiso 1 1 calc R A .
C6E C 0.4313(9) 0.0297(7) 0.2047(5) 0.034(2) Uani 1 1 d . A .
H6E H 0.3880 0.0566 0.2427 0.041 Uiso 1 1 calc R . .
C1F C 0.3264(8) 0.2636(6) 0.0824(4) 0.0231(16) Uani 1 1 d . . .
C2F C 0.4172(8) 0.3161(6) 0.0505(4) 0.0263(17) Uani 1 1 d . A .
H2F H 0.5055 0.3357 0.0740 0.032 Uiso 1 1 calc R . .
C3F C 0.3769(8) 0.3390(7) -0.0154(4) 0.0293(18) Uani 1 1 d . . .
H3F H 0.4377 0.3755 -0.0364 0.035 Uiso 1 1 calc R A .
C4F C 0.2491(8) 0.3093(6) -0.0507(4) 0.0285(18) Uani 1 1 d . A .
H4F H 0.2235 0.3227 -0.0964 0.034 Uiso 1 1 calc R . .
C5F C 0.1588(8) 0.2601(7) -0.0193(4) 0.0284(18) Uani 1 1 d . . .
H5F H 0.0703 0.2415 -0.0430 0.034 Uiso 1 1 calc R A .
C6F C 0.1970(7) 0.2378(6) 0.0465(4) 0.0241(16) Uani 1 1 d . A .
H6F H 0.1339 0.2044 0.0678 0.029 Uiso 1 1 calc R . .
C1G C 0.2619(8) 0.5204(7) 0.2006(4) 0.0256(17) Uani 1 1 d . A .
C2G C 0.1236(8) 0.5041(6) 0.1859(4) 0.0264(17) Uani 1 1 d . . .
H2G H 0.0775 0.4781 0.2181 0.032 Uiso 1 1 calc R A .
C3G C 0.0542(8) 0.5256(7) 0.1252(5) 0.0319(19) Uani 1 1 d . A .
H3G H -0.0396 0.5147 0.1158 0.038 Uiso 1 1 calc R . .
C4G C 0.1194(8) 0.5627(7) 0.0779(4) 0.0316(19) Uani 1 1 d . . .
H4G H 0.0702 0.5779 0.0362 0.038 Uiso 1 1 calc R A .
C5G C 0.2575(8) 0.5782(7) 0.0907(4) 0.0325(19) Uani 1 1 d . A .
H5G H 0.3025 0.6030 0.0577 0.039 Uiso 1 1 calc R . .
C6G C 0.3291(8) 0.5568(7) 0.1525(4) 0.0290(18) Uani 1 1 d . . .
H6G H 0.4230 0.5671 0.1617 0.035 Uiso 1 1 calc R A .
C1H C 0.4210(8) 0.6165(7) 0.3385(4) 0.0284(18) Uani 1 1 d . A .
C2H C 0.4962(9) 0.6951(7) 0.3168(4) 0.0324(19) Uani 1 1 d . . .
H2H H 0.5068 0.6852 0.2695 0.039 Uiso 1 1 calc R A .
C3H C 0.5559(9) 0.7886(7) 0.3640(5) 0.038(2) Uani 1 1 d . A .
H3H H 0.6071 0.8425 0.3492 0.046 Uiso 1 1 calc R . .
C4H C 0.5402(10) 0.8020(8) 0.4320(5) 0.045(2) Uani 1 1 d . . .
H4H H 0.5824 0.8647 0.4646 0.055 Uiso 1 1 calc R A .
C5H C 0.4636(12) 0.7252(9) 0.4537(5) 0.052(3) Uani 1 1 d . A .
H5H H 0.4503 0.7368 0.5006 0.063 Uiso 1 1 calc R . .
C6H C 0.4064(10) 0.6320(8) 0.4076(5) 0.042(2) Uani 1 1 d . . .
H6H H 0.3567 0.5779 0.4231 0.050 Uiso 1 1 calc R A .
N1 N 0.7168(7) 0.5246(6) 0.1759(4) 0.0298(16) Uani 1 1 d . . .
O1 O 0.6883(6) 0.4760(5) 0.1143(3) 0.0407(15) Uani 1 1 d . . .
O2 O 0.6644(6) 0.6133(5) 0.1961(4) 0.0415(16) Uani 1 1 d . . .
O3 O 0.7982(6) 0.4838(5) 0.2179(3) 0.0379(14) Uani 1 1 d . . .
N2 N 0.5706(9) 0.3087(9) 0.3838(5) 0.057(3) Uani 1 1 d . . .
O4 O 0.5024(8) 0.3920(8) 0.3991(4) 0.069(2) Uani 1 1 d . . .
O5 O 0.6836(8) 0.3075(8) 0.4164(5) 0.072(2) Uani 1 1 d . . .
O6 O 0.5254(10) 0.2238(7) 0.3377(5) 0.080(3) Uani 1 1 d . . .
C5 C 0.7096(13) 0.0546(10) 0.4338(7) 0.049(4) Uani 0.808(17) 1 d P . .
H51 H 0.7565 0.1272 0.4536 0.074 Uiso 0.808(17) 1 calc PR . .
H52 H 0.7684 -0.0045 0.4430 0.074 Uiso 0.808(17) 1 calc PR . .
H53 H 0.6308 0.0476 0.4551 0.074 Uiso 0.808(17) 1 calc PR . .
O7 O 0.6711(9) 0.0454(7) 0.3620(5) 0.054(3) Uani 0.808(17) 1 d P . .
H7 H 0.6489 0.1074 0.3533 0.082 Uiso 0.808(17) 1 calc PR . .

loop_
_atom_site_aniso_label
_atom_site_aniso_U_11
_atom_site_aniso_U_22
_atom_site_aniso_U_33
_atom_site_aniso_U_23
_atom_site_aniso_U_13
_atom_site_aniso_U_12
Au1 0.01862(16) 0.02612(17) 0.02187(17) 0.00367(12) 0.00450(12) 0.00091(12)
Au21 0.0193(7) 0.0185(14) 0.0140(8) 0.0027(3) 0.0046(4) -0.0008(3)
Au22 0.0367(18) 0.074(5) 0.021(2) 0.0027(9) 0.0079(11) -0.0011(11)
P1 0.0195(10) 0.0253(10) 0.0211(10) 0.0030(8) 0.0031(8) 0.0010(8)
P2 0.0243(10) 0.0315(11) 0.0208(10) 0.0041(8) 0.0045(8) 0.0015(9)
P3 0.0190(10) 0.0237(10) 0.0216(10) 0.0023(8) 0.0040(8) 0.0013(8)
P4 0.0230(10) 0.0290(11) 0.0242(11) 0.0039(9) 0.0068(8) 0.0011(8)
C1 0.024(4) 0.031(4) 0.033(5) 0.009(4) 0.004(3) 0.006(3)
C2 0.024(4) 0.031(4) 0.029(4) 0.009(4) 0.009(3) 0.002(3)
C1A 0.024(4) 0.031(4) 0.028(4) 0.009(3) 0.010(3) -0.002(3)
C2A 0.025(4) 0.031(4) 0.019(4) 0.001(3) 0.009(3) -0.001(3)
C3A 0.029(4) 0.031(4) 0.032(5) 0.012(4) 0.006(4) 0.003(4)
C4A 0.033(5) 0.042(5) 0.020(4) 0.004(4) 0.002(3) 0.001(4)
C5A 0.039(5) 0.030(5) 0.031(5) -0.006(4) 0.010(4) -0.005(4)
C6A 0.032(4) 0.023(4) 0.027(4) 0.001(3) 0.006(3) 0.004(3)
C1B 0.021(4) 0.030(4) 0.019(4) 0.002(3) 0.004(3) -0.001(3)
C2B 0.028(4) 0.025(4) 0.034(5) 0.005(4) 0.008(4) -0.002(3)
C3B 0.032(5) 0.032(5) 0.035(5) 0.004(4) 0.008(4) 0.010(4)
C4B 0.044(5) 0.029(4) 0.029(5) 0.000(4) 0.007(4) -0.001(4)
C5B 0.036(5) 0.032(5) 0.035(5) 0.004(4) 0.011(4) -0.005(4)
C6B 0.031(5) 0.032(5) 0.030(5) 0.003(4) 0.009(4) 0.000(4)
C1C 0.037(5) 0.030(5) 0.031(5) 0.008(4) -0.001(4) 0.002(4)
C2C 0.037(5) 0.034(5) 0.029(5) 0.006(4) -0.001(4) 0.006(4)
C3C 0.050(6) 0.046(6) 0.040(6) 0.002(5) -0.005(5) 0.015(5)
C4C 0.057(7) 0.040(6) 0.056(7) 0.010(5) -0.008(5) 0.014(5)
C5C 0.070(8) 0.043(6) 0.051(7) 0.020(5) -0.003(6) -0.001(5)
C6C 0.042(6) 0.039(5) 0.052(6) 0.014(5) 0.002(5) 0.004(4)
C1D 0.034(5) 0.037(5) 0.007(4) -0.002(3) 0.006(3) 0.001(4)
C2D 0.039(5) 0.051(6) 0.029(5) -0.002(4) 0.005(4) 0.003(4)
C3D 0.056(6) 0.084(8) 0.017(5) 0.002(5) 0.019(4) -0.008(6)
C4D 0.080(8) 0.043(6) 0.024(5) -0.006(4) -0.013(5) 0.009(5)
C5D 0.067(7) 0.045(6) 0.038(6) 0.006(5) -0.012(5) -0.011(5)
C6D 0.048(6) 0.038(5) 0.033(5) 0.005(4) 0.002(4) -0.009(4)
C3 0.018(4) 0.027(4) 0.024(4) 0.004(3) 0.004(3) 0.000(3)
C4 0.022(4) 0.029(4) 0.022(4) 0.008(3) 0.002(3) 0.000(3)
C1E 0.017(4) 0.028(4) 0.022(4) 0.003(3) 0.002(3) 0.002(3)
C2E 0.024(4) 0.035(5) 0.031(5) 0.011(4) 0.004(3) -0.001(3)
C3E 0.027(4) 0.035(5) 0.031(5) -0.001(4) 0.009(4) 0.006(4)
C4E 0.030(5) 0.032(5) 0.035(5) 0.001(4) 0.008(4) 0.008(4)
C5E 0.039(5) 0.038(5) 0.042(5) 0.019(4) 0.011(4) 0.012(4)
C6E 0.033(5) 0.037(5) 0.031(5) 0.007(4) -0.002(4) 0.006(4)
C1F 0.027(4) 0.018(4) 0.023(4) 0.003(3) 0.001(3) 0.000(3)
C2F 0.026(4) 0.028(4) 0.025(4) 0.003(3) 0.007(3) 0.001(3)
C3F 0.034(5) 0.032(4) 0.024(4) 0.003(3) 0.014(4) 0.002(4)
C4F 0.038(5) 0.025(4) 0.020(4) -0.003(3) 0.006(3) 0.005(4)
C5F 0.024(4) 0.028(4) 0.030(5) -0.001(3) 0.002(3) 0.002(3)
C6F 0.020(4) 0.026(4) 0.025(4) 0.000(3) 0.002(3) 0.000(3)
C1G 0.025(4) 0.029(4) 0.021(4) 0.002(3) 0.003(3) 0.004(3)
C2G 0.028(4) 0.021(4) 0.029(4) -0.002(3) 0.010(3) 0.003(3)
C3G 0.023(4) 0.029(4) 0.040(5) 0.001(4) 0.000(4) 0.004(3)
C4G 0.033(5) 0.035(5) 0.024(4) 0.002(4) 0.000(4) 0.008(4)
C5G 0.035(5) 0.034(5) 0.030(5) 0.009(4) 0.008(4) 0.005(4)
C6G 0.022(4) 0.038(5) 0.026(4) 0.003(4) 0.001(3) 0.007(3)
C1H 0.027(4) 0.032(4) 0.025(4) 0.001(3) 0.004(3) 0.002(3)
C2H 0.039(5) 0.035(5) 0.023(4) 0.001(4) 0.010(4) -0.001(4)
C3H 0.044(5) 0.033(5) 0.035(5) -0.004(4) 0.011(4) 0.002(4)
C4H 0.059(6) 0.038(5) 0.031(5) -0.011(4) 0.001(5) 0.007(5)
C5H 0.077(8) 0.055(6) 0.023(5) 0.003(4) 0.010(5) 0.007(6)
C6H 0.054(6) 0.044(6) 0.028(5) 0.003(4) 0.015(4) -0.002(5)
N1 0.026(4) 0.028(4) 0.033(4) -0.001(3) 0.006(3) -0.008(3)
O1 0.051(4) 0.033(3) 0.032(4) 0.001(3) -0.004(3) -0.006(3)
O2 0.037(4) 0.030(3) 0.059(4) -0.002(3) 0.024(3) 0.002(3)
O3 0.034(3) 0.049(4) 0.026(3) 0.002(3) 0.000(3) 0.002(3)
N2 0.046(6) 0.084(7) 0.052(6) 0.039(6) 0.010(5) 0.004(5)
O4 0.057(5) 0.088(6) 0.069(6) 0.030(5) 0.013(4) 0.030(5)
O5 0.039(4) 0.095(7) 0.087(6) 0.025(5) 0.017(4) 0.009(4)
O6 0.119(8) 0.056(5) 0.063(6) 0.018(5) 0.007(5) -0.024(5)
C5 0.043(7) 0.039(7) 0.064(9) 0.004(6) 0.011(6) -0.002(6)
O7 0.073(7) 0.046(5) 0.049(6) 0.007(4) 0.028(5) 0.000(4)

loop_
_atom_type_symbol
_atom_type_description
_atom_type_scat_dispersion_real
_atom_type_scat_dispersion_imag
_atom_type_scat_source
C C 0.0033 0.0016 'International Tables Vol C Tables 4.2.6.8 and 6.1.1.4'
H H 0.0000 0.0000 'International Tables Vol C Tables 4.2.6.8 and 6.1.1.4'
Au Au -2.0133 8.8022 'International Tables Vol C Tables 4.2.6.8 and 6.1.1.4'
N N 0.0061 0.0033 'International Tables Vol C Tables 4.2.6.8 and 6.1.1.4'
O O 0.0106 0.0060 'International Tables Vol C Tables 4.2.6.8 and 6.1.1.4'
P P 0.1023 0.0942 'International Tables Vol C Tables 4.2.6.8 and 6.1.1.4'

loop_
_geom_angle_atom_site_label_1
_geom_angle_atom_site_label_2
_geom_angle_atom_site_label_3
_geom_angle
P1 Au1 P3 156.91(7)
P1 Au1 Au21 101.84(7)
P3 Au1 Au21 100.79(7)
P1 Au1 Au22 101.46(12)
P3 Au1 Au22 101.35(12)
Au21 Au1 Au22 2.67(19)
P4 Au21 P2 176.72(11)
P4 Au21 Au1 92.52(17)
P2 Au21 Au1 89.53(9)
P2 Au22 P4 170.5(7)
P2 Au22 Au1 87.3(2)
P4 Au22 Au1 87.1(4)
C1 P1 C1B 108.0(4)
C1 P1 C1A 104.9(4)
C1B P1 C1A 106.7(4)
C1 P1 Au1 119.3(3)
C1B P1 Au1 113.9(3)
C1A P1 Au1 102.8(3)
C1D P2 C2 106.8(4)
C1D P2 C1C 104.6(4)
C2 P2 C1C 105.8(4)
C1D P2 Au22 110.8(4)
C2 P2 Au22 114.8(4)
C1C P2 Au22 113.2(3)
C1D P2 Au21 114.9(3)
C2 P2 Au21 110.7(3)
C1C P2 Au21 113.2(3)
Au22 P2 Au21 4.7(3)
C1F P3 C3 105.9(3)
C1F P3 C1E 107.7(3)
C3 P3 C1E 105.5(3)
C1F P3 Au1 108.5(3)
C3 P3 Au1 122.7(3)
C1E P3 Au1 105.8(2)
C1H P4 C4 102.4(4)
C1H P4 C1G 109.3(4)
C4 P4 C1G 103.9(4)
C1H P4 Au21 112.6(3)
C4 P4 Au21 115.6(3)
C1G P4 Au21 112.3(3)
C1H P4 Au22 108.8(4)
C4 P4 Au22 115.2(3)
C1G P4 Au22 116.3(4)
Au21 P4 Au22 4.4(3)
C2 C1 P1 126.3(6)
C2 C1 H1 116.9
P1 C1 H1 116.9
C1 C2 P2 127.1(6)
C1 C2 H2 116.4
P2 C2 H2 116.4
C6A C1A C2A 119.1(7)
C6A C1A P1 120.7(6)
C2A C1A P1 119.8(6)
C3A C2A C1A 120.5(7)
C3A C2A H2A 119.7
C1A C2A H2A 119.7
C2A C3A C4A 120.1(8)
C2A C3A H3A 120.0
C4A C3A H3A 120.0
C5A C4A C3A 119.8(8)
C5A C4A H4A 120.1
C3A C4A H4A 120.1
C4A C5A C6A 120.4(8)
C4A C5A H5A 119.8
C6A C5A H5A 119.8
C1A C6A C5A 120.1(7)
C1A C6A H6A 120.0
C5A C6A H6A 120.0
C6B C1B C2B 119.6(7)
C6B C1B P1 120.5(6)
C2B C1B P1 119.9(6)
C3B C2B C1B 120.2(8)
C3B C2B H2B 119.9
C1B C2B H2B 119.9
C2B C3B C4B 120.0(8)
C2B C3B H3B 120.0
C4B C3B H3B 120.0
C5B C4B C3B 120.0(8)
C5B C4B H4B 120.0
C3B C4B H4B 120.0
C4B C5B C6B 120.7(8)
C4B C5B H5B 119.7
C6B C5B H5B 119.7
C5B C6B C1B 119.6(8)
C5B C6B H6B 120.2
C1B C6B H6B 120.2
C6C C1C C2C 120.2(8)
C6C C1C P2 120.5(7)
C2C C1C P2 119.2(7)
C3C C2C C1C 120.0(9)
C3C C2C H2C 120.0
C1C C2C H2C 120.0
C4C C3C C2C 119.7(10)
C4C C3C H3C 120.2
C2C C3C H3C 120.2
C3C C4C C5C 120.9(10)
C3C C4C H4C 119.5
C5C C4C H4C 119.5
C4C C5C C6C 120.2(10)
C4C C5C H5C 119.9
C6C C5C H5C 119.9
C1C C6C C5C 118.9(10)
C1C C6C H6C 120.5
C5C C6C H6C 120.5
C2D C1D C6D 119.5(8)
C2D C1D P2 122.9(6)
C6D C1D P2 117.5(6)
C1D C2D C3D 120.4(9)
C1D C2D H2D 119.8
C3D C2D H2D 119.8
C4D C3D C2D 119.1(10)
C4D C3D H3D 120.4
C2D C3D H3D 120.4
C5D C4D C3D 121.5(9)
C5D C4D H4D 119.3
C3D C4D H4D 119.3
C4D C5D C6D 119.5(10)
C4D C5D H5D 120.3
C6D C5D H5D 120.3
C1D C6D C5D 119.7(9)
C1D C6D H6D 120.2
C5D C6D H6D 120.2
C4 C3 P3 127.5(6)
C4 C3 H3 116.3
P3 C3 H3 116.3
C3 C4 P4 128.2(6)
C3 C4 H4 115.9
P4 C4 H4 115.9
C6E C1E C2E 119.4(7)
C6E C1E P3 117.7(6)
C2E C1E P3 122.9(6)
C3E C2E C1E 119.2(8)
C3E C2E H2E 120.4
C1E C2E H2E 120.4
C4E C3E C2E 121.3(8)
C4E C3E H3E 119.3
C2E C3E H3E 119.3
C3E C4E C5E 119.9(8)
C3E C4E H4E 120.0
C5E C4E H4E 120.0
C4E C5E C6E 119.5(8)
C4E C5E H5E 120.3
C6E C5E H5E 120.3
C1E C6E C5E 120.5(8)
C1E C6E H6E 119.7
C5E C6E H6E 119.7
C6F C1F C2F 118.2(7)
C6F C1F P3 120.2(6)
C2F C1F P3 121.5(6)
C3F C2F C1F 119.8(7)
C3F C2F H2F 120.1
C1F C2F H2F 120.1
C4F C3F C2F 120.7(8)
C4F C3F H3F 119.7
C2F C3F H3F 119.7
C5F C4F C3F 119.9(8)
C5F C4F H4F 120.0
C3F C4F H4F 120.0
C4F C5F C6F 120.0(8)
C4F C5F H5F 120.0
C6F C5F H5F 120.0
C5F C6F C1F 121.3(7)
C5F C6F H6F 119.4
C1F C6F H6F 119.4
C6G C1G C2G 119.6(7)
C6G C1G P4 120.5(6)
C2G C1G P4 119.9(6)
C3G C2G C1G 120.3(8)
C3G C2G H2G 119.9
C1G C2G H2G 119.9
C2G C3G C4G 120.6(8)
C2G C3G H3G 119.7
C4G C3G H3G 119.7
C3G C4G C5G 120.4(8)
C3G C4G H4G 119.8
C5G C4G H4G 119.8
C6G C5G C4G 119.5(8)
C6G C5G H5G 120.2
C4G C5G H5G 120.2
C1G C6G C5G 119.7(8)
C1G C6G H6G 120.2
C5G C6G H6G 120.2
C6H C1H C2H 119.3(8)
C6H C1H P4 119.0(7)
C2H C1H P4 121.6(6)
C1H C2H C3H 120.2(8)
C1H C2H H2H 119.9
C3H C2H H2H 119.9
C4H C3H C2H 119.4(9)
C4H C3H H3H 120.3
C2H C3H H3H 120.3
C3H C4H C5H 120.7(9)
C3H C4H H4H 119.7
C5H C4H H4H 119.7
C6H C5H C4H 120.1(9)
C6H C5H H5H 120.0
C4H C5H H5H 120.0
C5H C6H C1H 120.3(9)
C5H C6H H6H 119.8
C1H C6H H6H 119.8
O1 N1 O2 120.1(7)
O1 N1 O3 119.5(7)
O2 N1 O3 120.4(7)
O5 N2 O6 118.0(11)
O5 N2 O4 119.2(11)
O6 N2 O4 122.8(10)
O7 C5 H51 109.5
O7 C5 H52 109.5
H51 C5 H52 109.5
O7 C5 H53 109.5
H51 C5 H53 109.5
H52 C5 H53 109.5
C5 O7 H7 109.5

loop_
_geom_bond_atom_site_label_1
_geom_bond_atom_site_label_2
_geom_bond_distance
Au1 P1 2.307(2)
Au1 P3 2.312(2)
Au1 Au21 2.833(4)
Au1 Au22 2.984(12)
Au21 P4 2.301(3)
Au21 P2 2.326(3)
Au22 P2 2.249(7)
Au22 P4 2.392(9)
P1 C1 1.804(8)
P1 C1B 1.812(8)
P1 C1A 1.816(8)
P2 C1D 1.808(7)
P2 C2 1.815(8)
P2 C1C 1.821(9)
P3 C1F 1.805(8)
P3 C3 1.813(8)
P3 C1E 1.827(8)
P4 C1H 1.815(8)
P4 C4 1.820(8)
P4 C1G 1.822(8)
C1 C2 1.336(11)
C1 H1 0.9500
C2 H2 0.9500
C1A C6A 1.396(11)
C1A C2A 1.399(11)
C2A C3A 1.382(11)
C2A H2A 0.9500
C3A C4A 1.398(12)
C3A H3A 0.9500
C4A C5A 1.378(12)
C4A H4A 0.9500
C5A C6A 1.397(12)
C5A H5A 0.9500
C6A H6A 0.9500
C1B C6B 1.395(11)
C1B C2B 1.400(11)
C2B C3B 1.382(11)
C2B H2B 0.9500
C3B C4B 1.392(12)
C3B H3B 0.9500
C4B C5B 1.379(12)
C4B H4B 0.9500
C5B C6B 1.390(12)
C5B H5B 0.9500
C6B H6B 0.9500
C1C C6C 1.380(13)
C1C C2C 1.398(12)
C2C C3C 1.388(13)
C2C H2C 0.9500
C3C C4C 1.364(15)
C3C H3C 0.9500
C4C C5C 1.382(16)
C4C H4C 0.9500
C5C C6C 1.402(14)
C5C H5C 0.9500
C6C H6C 0.9500
C1D C2D 1.382(12)
C1D C6D 1.393(12)
C2D C3D 1.398(13)
C2D H2D 0.9500
C3D C4D 1.383(15)
C3D H3D 0.9500
C4D C5D 1.360(16)
C4D H4D 0.9500
C5D C6D 1.411(14)
C5D H5D 0.9500
C6D H6D 0.9500
C3 C4 1.319(11)
C3 H3 0.9500
C4 H4 0.9500
C1E C6E 1.390(12)
C1E C2E 1.395(11)
C2E C3E 1.385(12)
C2E H2E 0.9500
C3E C4E 1.376(12)
C3E H3E 0.9500
C4E C5E 1.380(12)
C4E H4E 0.9500
C5E C6E 1.396(12)
C5E H5E 0.9500
C6E H6E 0.9500
C1F C6F 1.395(10)
C1F C2F 1.412(11)
C2F C3F 1.391(11)
C2F H2F 0.9500
C3F C4F 1.384(12)
C3F H3F 0.9500
C4F C5F 1.380(12)
C4F H4F 0.9500
C5F C6F 1.384(11)
C5F H5F 0.9500
C6F H6F 0.9500
C1G C6G 1.395(11)
C1G C2G 1.400(11)
C2G C3G 1.371(12)
C2G H2G 0.9500
C3G C4G 1.373(12)
C3G H3G 0.9500
C4G C5G 1.398(12)
C4G H4G 0.9500
C5G C6G 1.396(11)
C5G H5G 0.9500
C6G H6G 0.9500
C1H C6H 1.385(12)
C1H C2H 1.389(12)
C2H C3H 1.395(12)
C2H H2H 0.9500
C3H C4H 1.369(13)
C3H H3H 0.9500
C4H C5H 1.382(15)
C4H H4H 0.9500
C5H C6H 1.374(14)
C5H H5H 0.9500
C6H H6H 0.9500
N1 O1 1.243(9)
N1 O2 1.257(9)
N1 O3 1.263(9)
N2 O5 1.233(11)
N2 O6 1.272(13)
N2 O4 1.274(12)
C5 O7 1.402(15)
C5 H51 0.9800
C5 H52 0.9800
C5 H53 0.9800
O7 H7 0.8400
